data_2225425
loop_
_publ_author_name
'Fu, Baoci'
'Zhao, Chang-Qiu'

_publ_section_title
;
 (<i>R</i>~P~)-Menthyl (1-hydroxycyclohexyl)phenylphosphinate
;
_journal_coeditor_code BH2267
_journal_issue 4
_journal_name_full 'Acta Crystallographica Section E'
_journal_page_first o859
_journal_paper_doi 10.1107/S1600536810009219
_journal_volume 66
_journal_year 2010
_chemical_formula_iupac 'C22 H35 O3 P'
_chemical_formula_moiety 'C22 H35 O3 P'
_chemical_formula_sum 'C22 H35 O3 P'
_chemical_formula_weight 378.47
_chemical_name_systematic
;
(<i>R</i>~P~)-Menthyl (1-hydroxycyclohexyl)phenylphosphinate
;
_space_group_IT_number 4
_symmetry_cell_setting monoclinic
_symmetry_space_group_name_Hall 'P 2yb'
_symmetry_space_group_name_H-M 'P 1 21 1'
_atom_sites_solution_hydrogens geom
_atom_sites_solution_primary direct
_atom_sites_solution_secondary difmap
_audit_creation_method SHELXL-97
_cell_angle_alpha 90.00
_cell_angle_beta 106.2010(10)
_cell_angle_gamma 90.00
_cell_formula_units_Z 2
_cell_length_a 10.1808(11)
_cell_length_b 11.0611(13)
_cell_length_c 10.4207(12)
_cell_measurement_reflns_used 2598
_cell_measurement_temperature 298(2)
_cell_measurement_theta_max 24.784
_cell_measurement_theta_min 2.474
_cell_volume 1126.9(2)
_computing_cell_refinement 'SAINT (Siemens, 1996)'
_computing_data_collection 'SMART (Siemens, 1996)'
_computing_data_reduction 'SAINT (Siemens, 1996)'
_computing_molecular_graphics 'SHELXTL (Sheldrick, 2008)'
_computing_publication_material 'SHELXTL (Sheldrick, 2008)'
_computing_structure_refinement 'SHELXL97 (Sheldrick, 2008)'
_computing_structure_solution 'SHELXS97 (Sheldrick, 2008)'
_diffrn_ambient_temperature 298(2)
_diffrn_measured_fraction_theta_full 0.996
_diffrn_measured_fraction_theta_max 0.996
_diffrn_measurement_device_type 'Siemens SMART CCD area-detector'
_diffrn_measurement_method '\f and \w scans'
_diffrn_radiation_monochromator graphite
_diffrn_radiation_source 'fine-focus sealed tube'
_diffrn_radiation_type MoK\a
_diffrn_radiation_wavelength 0.71073
_diffrn_reflns_av_R_equivalents 0.0187
_diffrn_reflns_av_sigmaI/netI 0.0374
_diffrn_reflns_limit_h_max 12
_diffrn_reflns_limit_h_min -8
_diffrn_reflns_limit_k_max 13
_diffrn_reflns_limit_k_min -13
_diffrn_reflns_limit_l_max 10
_diffrn_reflns_limit_l_min -12
_diffrn_reflns_number 5667
_diffrn_reflns_theta_full 25.02
_diffrn_reflns_theta_max 25.02
_diffrn_reflns_theta_min 2.04
_exptl_absorpt_coefficient_mu 0.139
_exptl_absorpt_correction_T_max 0.9648
_exptl_absorpt_correction_T_min 0.9440
_exptl_absorpt_correction_type multi-scan
_exptl_absorpt_process_details '(SADABS; Sheldrick, 1996)'
_exptl_crystal_colour colorless
_exptl_crystal_density_diffrn 1.115
_exptl_crystal_density_method 'not measured'
_exptl_crystal_description block
_exptl_crystal_F_000 412
_exptl_crystal_size_max 0.42
_exptl_crystal_size_mid 0.32
_exptl_crystal_size_min 0.26
_refine_diff_density_max 0.163
_refine_diff_density_min -0.243
_refine_ls_abs_structure_details 'Flack (1983), 1685 Friedel pairs'
_refine_ls_abs_structure_Flack 0.14(10)
_refine_ls_extinction_method none
_refine_ls_goodness_of_fit_ref 1.060
_refine_ls_hydrogen_treatment mixed
_refine_ls_matrix_type full
_refine_ls_number_constraints 0
_refine_ls_number_parameters 263
_refine_ls_number_reflns 3787
_refine_ls_number_restraints 1
_refine_ls_restrained_S_all 1.060
_refine_ls_R_factor_all 0.0507
_refine_ls_R_factor_gt 0.0393
_refine_ls_shift/su_max 0.001
_refine_ls_shift/su_mean 0.000
_refine_ls_structure_factor_coef Fsqd
_refine_ls_weighting_details 'calc w=1/[\s^2^(Fo^2^)+(0.0437P)^2^+0.1698P] where P=(Fo^2^+2Fc^2^)/3'
_refine_ls_weighting_scheme calc
_refine_ls_wR_factor_gt 0.0870
_refine_ls_wR_factor_ref 0.0956
_reflns_number_gt 3248
_reflns_number_total 3787
_reflns_threshold_expression I>2\s(I)
_cod_data_source_file bh2267.cif
_cod_data_source_block I
_cod_original_sg_symbol_H-M 'P 21'
_cod_database_code 2225425
_cod_database_fobs_code 2225425

loop_
_symmetry_equiv_pos_as_xyz
'x, y, z'
'-x, y+1/2, -z'

loop_
_atom_site_type_symbol
_atom_site_label
_atom_site_fract_x
_atom_site_fract_y
_atom_site_fract_z
_atom_site_U_iso_or_equiv
_atom_site_adp_type
_atom_site_calc_flag
_atom_site_refinement_flags
_atom_site_occupancy
_atom_site_disorder_assembly
_atom_site_disorder_group
O O1 0.95710(16) 0.72151(14) 0.74639(14) 0.0404(4) Uani d . 1 . .
O O2 0.97738(18) 0.87366(15) 0.56708(17) 0.0462(4) Uani d . 1 . .
O O3 0.8831(2) 0.52789(16) 0.54628(18) 0.0454(5) Uani d . 1 . .
H H3 0.930(3) 0.488(3) 0.520(3) 0.056(10) Uiso d . 1 . .
P P1 0.99001(6) 0.74570(6) 0.60864(6) 0.03512(16) Uani d . 1 . .
C C1 1.1586(3) 0.6871(2) 0.6245(2) 0.0410(6) Uani d . 1 . .
C C2 1.2450(3) 0.7469(3) 0.5653(3) 0.0561(7) Uani d . 1 . .
H H2 1.2159 0.8181 0.5184 0.067 Uiso calc R 1 . .
C C3 1.3736(4) 0.7031(3) 0.5743(4) 0.0805(11) Uani d . 1 . .
H H3A 1.4317 0.7456 0.5359 0.097 Uiso calc R 1 . .
C C4 1.4161(3) 0.5965(4) 0.6402(4) 0.0815(11) Uani d . 1 . .
H H4 1.5020 0.5657 0.6438 0.098 Uiso calc R 1 . .
C C5 1.3327(3) 0.5355(3) 0.7005(4) 0.0720(9) Uani d . 1 . .
H H5 1.3626 0.4641 0.7465 0.086 Uiso calc R 1 . .
C C6 1.2035(3) 0.5802(3) 0.6929(3) 0.0551(7) Uani d . 1 . .
H H6 1.1466 0.5386 0.7336 0.066 Uiso calc R 1 . .
C C7 0.8846(3) 0.8021(3) 0.9295(3) 0.0561(7) Uani d . 1 B .
H H7 0.8856 0.7192 0.9628 0.067 Uiso calc R 1 . .
C C8 0.9937(3) 0.8099(3) 0.8559(2) 0.0452(6) Uani d . 1 . .
H H8 0.9926 0.8912 0.8181 0.054 Uiso calc R 1 . .
C C9 1.1352(3) 0.7835(3) 0.9449(3) 0.0571(8) Uani d . 1 . .
H H9A 1.2009 0.7927 0.8937 0.068 Uiso calc R 1 . .
H H9B 1.1391 0.7004 0.9752 0.068 Uiso calc R 1 . .
C C10 1.1745(3) 0.8673(3) 1.0659(3) 0.0697(9) Uani d . 1 . .
H H10 1.1755 0.9504 1.0336 0.084 Uiso calc R 1 . .
C C11 1.0682(4) 0.8595(4) 1.1413(3) 0.0788(10) Uani d . 1 . .
H H11A 1.0902 0.9170 1.2145 0.095 Uiso calc R 1 . .
H H11B 1.0699 0.7791 1.1791 0.095 Uiso calc R 1 . .
C C12 0.9261(4) 0.8856(4) 1.0522(3) 0.0797(11) Uani d . 1 . .
H H12A 0.9222 0.9689 1.0222 0.096 Uiso calc R 1 . .
H H12B 0.8608 0.8763 1.1037 0.096 Uiso calc R 1 . .
C C13 0.7400(3) 0.8263(4) 0.8383(3) 0.0776(11) Uani d . 1 . .
H H13 0.7166 0.7564 0.7786 0.093 Uiso calc R 1 A 1
C C14 0.627(3) 0.8350(16) 0.911(3) 0.095(5) Uani d P 0.50 B 1
H H14A 0.6335 0.9114 0.9559 0.143 Uiso calc PR 0.50 B 1
H H14B 0.6381 0.7707 0.9749 0.143 Uiso calc PR 0.50 B 1
H H14C 0.5388 0.8282 0.8467 0.143 Uiso calc PR 0.50 B 1
C C15 0.714(4) 0.938(4) 0.748(3) 0.108(6) Uani d P 0.50 B 1
H H15A 0.7745 0.9366 0.6920 0.162 Uiso calc PR 0.50 B 1
H H15B 0.7302 1.0094 0.8022 0.162 Uiso calc PR 0.50 B 1
H H15C 0.6209 0.9371 0.6934 0.162 Uiso calc PR 0.50 B 1
C C14' 0.635(3) 0.7783(17) 0.912(3) 0.095(5) Uani d P 0.50 B 2
H H14D 0.6474 0.8216 0.9944 0.143 Uiso calc PR 0.50 B 2
H H14E 0.6507 0.6936 0.9306 0.143 Uiso calc PR 0.50 B 2
H H14F 0.5438 0.7903 0.8562 0.143 Uiso calc PR 0.50 B 2
C C15' 0.735(4) 0.959(4) 0.789(3) 0.108(6) Uani d P 0.50 B 2
H H15D 0.7474 1.0123 0.8642 0.162 Uiso calc PR 0.50 B 2
H H15E 0.6473 0.9740 0.7266 0.162 Uiso calc PR 0.50 B 2
H H15R 0.8057 0.9717 0.7467 0.162 Uiso calc PR 0.50 B 2
C C16 1.3180(4) 0.8374(5) 1.1542(4) 0.1122(16) Uani d . 1 . .
H H16A 1.3206 0.7549 1.1833 0.168 Uiso calc R 1 . .
H H16B 1.3403 0.8899 1.2306 0.168 Uiso calc R 1 . .
H H16C 1.3831 0.8487 1.1040 0.168 Uiso calc R 1 . .
C C17 0.8687(2) 0.6464(2) 0.4925(2) 0.0352(5) Uani d . 1 . .
C C18 0.8980(3) 0.6531(2) 0.3562(2) 0.0448(6) Uani d . 1 . .
H H18A 0.8993 0.7372 0.3301 0.054 Uiso calc R 1 . .
H H18B 0.9877 0.6192 0.3638 0.054 Uiso calc R 1 . .
C C19 0.7919(3) 0.5853(3) 0.2483(3) 0.0588(8) Uani d . 1 . .
H H19A 0.8104 0.5973 0.1628 0.071 Uiso calc R 1 . .
H H19B 0.7987 0.4995 0.2681 0.071 Uiso calc R 1 . .
C C20 0.6479(3) 0.6285(3) 0.2392(3) 0.0709(9) Uani d . 1 . .
H H20A 0.6380 0.7123 0.2105 0.085 Uiso calc R 1 . .
H H20B 0.5823 0.5807 0.1733 0.085 Uiso calc R 1 . .
C C21 0.6187(3) 0.6171(3) 0.3728(3) 0.0657(9) Uani d . 1 . .
H H21A 0.6223 0.5326 0.3983 0.079 Uiso calc R 1 . .
H H21B 0.5272 0.6467 0.3654 0.079 Uiso calc R 1 . .
C C22 0.7219(3) 0.6887(3) 0.4808(3) 0.0492(7) Uani d . 1 . .
H H22A 0.7022 0.6777 0.5660 0.059 Uiso calc R 1 . .
H H22B 0.7136 0.7741 0.4590 0.059 Uiso calc R 1 . .

loop_
_atom_site_aniso_label
_atom_site_aniso_U_11
_atom_site_aniso_U_22
_atom_site_aniso_U_33
_atom_site_aniso_U_12
_atom_site_aniso_U_13
_atom_site_aniso_U_23
O1 0.0456(9) 0.0393(11) 0.0388(8) -0.0032(8) 0.0161(7) -0.0047(7)
O2 0.0508(11) 0.0335(10) 0.0567(10) -0.0007(8) 0.0190(8) 0.0038(8)
O3 0.0580(12) 0.0339(10) 0.0494(11) -0.0026(9) 0.0233(9) -0.0016(8)
P1 0.0363(3) 0.0318(3) 0.0396(3) -0.0007(3) 0.0144(2) 0.0000(3)
C1 0.0396(14) 0.0410(14) 0.0434(14) 0.0005(11) 0.0132(11) -0.0020(12)
C2 0.0513(15) 0.0501(15) 0.0746(17) 0.0069(17) 0.0305(13) 0.0119(19)
C3 0.058(2) 0.078(3) 0.119(3) 0.0097(17) 0.048(2) 0.018(2)
C4 0.0510(19) 0.082(3) 0.119(3) 0.0225(19) 0.035(2) 0.012(2)
C5 0.059(2) 0.063(2) 0.093(2) 0.0203(17) 0.0181(18) 0.0197(18)
C6 0.0487(17) 0.0538(18) 0.0643(18) 0.0038(14) 0.0184(14) 0.0140(15)
C7 0.0615(18) 0.0665(18) 0.0429(15) 0.0104(15) 0.0191(14) -0.0072(13)
C8 0.0591(17) 0.0389(14) 0.0371(14) -0.0023(14) 0.0128(13) -0.0048(12)
C9 0.0543(17) 0.065(2) 0.0514(16) -0.0048(13) 0.0134(13) -0.0063(13)
C10 0.082(2) 0.069(2) 0.0504(17) -0.0200(18) 0.0051(16) -0.0067(16)
C11 0.094(3) 0.092(3) 0.0444(17) -0.004(2) 0.0104(18) -0.0162(18)
C12 0.095(3) 0.096(3) 0.0519(18) 0.014(2) 0.0266(18) -0.0245(19)
C13 0.062(2) 0.114(3) 0.0585(19) 0.029(2) 0.0188(17) -0.015(2)
C14 0.067(7) 0.137(16) 0.090(7) 0.030(11) 0.034(5) -0.024(13)
C15 0.099(12) 0.131(17) 0.072(14) 0.055(11) -0.012(11) -0.015(12)
C14' 0.067(6) 0.137(16) 0.089(7) 0.030(12) 0.034(5) -0.024(13)
C15' 0.099(12) 0.130(17) 0.072(14) 0.055(11) -0.012(11) -0.014(12)
C16 0.089(3) 0.148(4) 0.078(3) -0.027(3) -0.011(2) -0.026(3)
C17 0.0406(14) 0.0327(13) 0.0352(12) -0.0009(10) 0.0155(11) -0.0018(10)
C18 0.0491(15) 0.0478(16) 0.0400(13) 0.0045(12) 0.0163(12) 0.0001(12)
C19 0.069(2) 0.0644(19) 0.0406(15) 0.0064(16) 0.0124(14) -0.0084(14)
C20 0.061(2) 0.085(2) 0.0560(18) 0.0042(17) -0.0025(15) -0.0180(16)
C21 0.0420(16) 0.081(2) 0.070(2) -0.0046(15) 0.0094(15) -0.0206(17)
C22 0.0413(15) 0.0544(17) 0.0514(15) 0.0028(13) 0.0121(12) -0.0086(13)

loop_
_atom_type_symbol
_atom_type_description
_atom_type_scat_dispersion_real
_atom_type_scat_dispersion_imag
_atom_type_scat_source
C C 0.0033 0.0016 'International Tables Vol C Tables 4.2.6.8 and 6.1.1.4'
H H 0.0000 0.0000 'International Tables Vol C Tables 4.2.6.8 and 6.1.1.4'
O O 0.0106 0.0060 'International Tables Vol C Tables 4.2.6.8 and 6.1.1.4'
P P 0.1023 0.0942 'International Tables Vol C Tables 4.2.6.8 and 6.1.1.4'

loop_
_geom_angle_atom_site_label_1
_geom_angle_atom_site_label_2
_geom_angle_atom_site_label_3
_geom_angle_site_symmetry_1
_geom_angle_site_symmetry_3
_geom_angle
_geom_angle_publ_flag
C8 O1 P1 . . 121.25(15) ?
C17 O3 H3 . . 114(2) ?
O2 P1 O1 . . 113.87(9) ?
O2 P1 C1 . . 112.05(11) ?
O1 P1 C1 . . 107.06(10) ?
O2 P1 C17 . . 113.18(11) ?
O1 P1 C17 . . 102.87(9) ?
C1 P1 C17 . . 107.13(11) ?
C2 C1 C6 . . 118.6(2) ?
C2 C1 P1 . . 119.9(2) ?
C6 C1 P1 . . 121.5(2) ?
C3 C2 C1 . . 121.0(3) ?
C3 C2 H2 . . 119.5 ?
C1 C2 H2 . . 119.5 ?
C4 C3 C2 . . 119.9(3) ?
C4 C3 H3A . . 120.0 ?
C2 C3 H3A . . 120.0 ?
C5 C4 C3 . . 120.3(3) ?
C5 C4 H4 . . 119.8 ?
C3 C4 H4 . . 119.8 ?
C4 C5 C6 . . 119.8(3) ?
C4 C5 H5 . . 120.1 ?
C6 C5 H5 . . 120.1 ?
C5 C6 C1 . . 120.2(3) ?
C5 C6 H6 . . 119.9 ?
C1 C6 H6 . . 119.9 ?
C8 C7 C13 . . 112.8(2) ?
C8 C7 C12 . . 108.4(3) ?
C13 C7 C12 . . 113.8(3) ?
C8 C7 H7 . . 107.2 ?
C13 C7 H7 . . 107.2 ?
C12 C7 H7 . . 107.2 ?
O1 C8 C9 . . 109.9(2) ?
O1 C8 C7 . . 107.0(2) ?
C9 C8 C7 . . 112.7(2) ?
O1 C8 H8 . . 109.1 ?
C9 C8 H8 . . 109.1 ?
C7 C8 H8 . . 109.1 ?
C8 C9 C10 . . 112.1(2) ?
C8 C9 H9A . . 109.2 ?
C10 C9 H9A . . 109.2 ?
C8 C9 H9B . . 109.2 ?
C10 C9 H9B . . 109.2 ?
H9A C9 H9B . . 107.9 ?
C11 C10 C9 . . 109.6(3) ?
C11 C10 C16 . . 112.2(3) ?
C9 C10 C16 . . 110.6(3) ?
C11 C10 H10 . . 108.1 ?
C9 C10 H10 . . 108.1 ?
C16 C10 H10 . . 108.1 ?
C10 C11 C12 . . 111.8(3) ?
C10 C11 H11A . . 109.3 ?
C12 C11 H11A . . 109.3 ?
C10 C11 H11B . . 109.3 ?
C12 C11 H11B . . 109.3 ?
H11A C11 H11B . . 107.9 ?
C11 C12 C7 . . 113.0(3) ?
C11 C12 H12A . . 109.0 ?
C7 C12 H12A . . 109.0 ?
C11 C12 H12B . . 109.0 ?
C7 C12 H12B . . 109.0 ?
H12A C12 H12B . . 107.8 ?
C15 C13 C7 . . 119.6(14) ?
C7 C13 C15' . . 108.0(13) ?
C15 C13 C14 . . 103.0(17) ?
C7 C13 C14 . . 115.1(11) ?
C7 C13 C14' . . 107.6(10) ?
C15' C13 C14' . . 121.0(17) ?
C15 C13 H13 . . 106.1 ?
C7 C13 H13 . . 106.1 ?
C14 C13 H13 . . 106.1 ?
C13 C14 H14A . . 109.5 ?
C13 C14 H14B . . 109.5 ?
C13 C14 H14C . . 109.5 ?
C13 C15 H15A . . 109.5 ?
C13 C15 H15B . . 109.5 ?
C13 C15 H15C . . 109.5 ?
C13 C14' H14D . . 109.5 ?
C13 C14' H14E . . 109.5 ?
H14D C14' H14E . . 109.5 ?
C13 C14' H14F . . 109.5 ?
H14D C14' H14F . . 109.5 ?
H14E C14' H14F . . 109.5 ?
C13 C15' H15D . . 109.5 ?
C13 C15' H15E . . 109.5 ?
H15D C15' H15E . . 109.5 ?
C13 C15' H15R . . 109.5 ?
H15D C15' H15R . . 109.5 ?
H15E C15' H15R . . 109.5 ?
C10 C16 H16A . . 109.5 ?
C10 C16 H16B . . 109.5 ?
H16A C16 H16B . . 109.5 ?
C10 C16 H16C . . 109.5 ?
H16A C16 H16C . . 109.5 ?
H16B C16 H16C . . 109.5 ?
O3 C17 C18 . . 112.73(19) ?
O3 C17 C22 . . 107.7(2) ?
C18 C17 C22 . . 110.4(2) ?
O3 C17 P1 . . 108.49(16) ?
C18 C17 P1 . . 108.25(17) ?
C22 C17 P1 . . 109.30(16) ?
C19 C18 C17 . . 112.3(2) ?
C19 C18 H18A . . 109.1 ?
C17 C18 H18A . . 109.1 ?
C19 C18 H18B . . 109.1 ?
C17 C18 H18B . . 109.1 ?
H18A C18 H18B . . 107.9 ?
C20 C19 C18 . . 111.4(2) ?
C20 C19 H19A . . 109.3 ?
C18 C19 H19A . . 109.3 ?
C20 C19 H19B . . 109.3 ?
C18 C19 H19B . . 109.3 ?
H19A C19 H19B . . 108.0 ?
C21 C20 C19 . . 110.6(3) ?
C21 C20 H20A . . 109.5 ?
C19 C20 H20A . . 109.5 ?
C21 C20 H20B . . 109.5 ?
C19 C20 H20B . . 109.5 ?
H20A C20 H20B . . 108.1 ?
C20 C21 C22 . . 111.4(3) ?
C20 C21 H21A . . 109.3 ?
C22 C21 H21A . . 109.3 ?
C20 C21 H21B . . 109.3 ?
C22 C21 H21B . . 109.3 ?
H21A C21 H21B . . 108.0 ?
C21 C22 C17 . . 110.7(2) ?
C21 C22 H22A . . 109.5 ?
C17 C22 H22A . . 109.5 ?
C21 C22 H22B . . 109.5 ?
C17 C22 H22B . . 109.5 ?
H22A C22 H22B . . 108.1 ?

loop_
_geom_bond_atom_site_label_1
_geom_bond_atom_site_label_2
_geom_bond_site_symmetry_2
_geom_bond_distance
_geom_bond_publ_flag
O1 C8 . 1.469(3) ?
O1 P1 . 1.5853(16) ?
O2 P1 . 1.4752(18) ?
O3 C17 . 1.417(3) ?
O3 H3 . 0.76(3) ?
P1 C1 . 1.799(3) ?
P1 C17 . 1.834(2) ?
C1 C2 . 1.376(4) ?
C1 C6 . 1.390(4) ?
C2 C3 . 1.375(4) ?
C2 H2 . 0.9300 ?
C3 C4 . 1.371(5) ?
C3 H3A . 0.9300 ?
C4 C5 . 1.367(5) ?
C4 H4 . 0.9300 ?
C5 C6 . 1.387(4) ?
C5 H5 . 0.9300 ?
C6 H6 . 0.9300 ?
C7 C8 . 1.518(4) ?
C7 C13 . 1.537(4) ?
C7 C12 . 1.537(4) ?
C7 H7 . 0.9800 ?
C8 C9 . 1.508(4) ?
C8 H8 . 0.9800 ?
C9 C10 . 1.526(4) ?
C9 H9A . 0.9700 ?
C9 H9B . 0.9700 ?
C10 C11 . 1.507(5) ?
C10 C16 . 1.529(5) ?
C10 H10 . 0.9800 ?
C11 C12 . 1.513(5) ?
C11 H11A . 0.9700 ?
C11 H11B . 0.9700 ?
C12 H12A . 0.9700 ?
C12 H12B . 0.9700 ?
C13 C15 . 1.53(5) ?
C13 C15' . 1.55(5) ?
C13 C14 . 1.55(3) ?
C13 C14' . 1.57(3) ?
C13 H13 . 0.9800 ?
C14 H14A . 0.9600 ?
C14 H14B . 0.9600 ?
C14 H14C . 0.9600 ?
C15 H15A . 0.9600 ?
C15 H15B . 0.9600 ?
C15 H15C . 0.9600 ?
C14' H14D . 0.9600 ?
C14' H14E . 0.9600 ?
C14' H14F . 0.9600 ?
C15' H15D . 0.9600 ?
C15' H15E . 0.9600 ?
C15' H15R . 0.9600 ?
C16 H16A . 0.9600 ?
C16 H16B . 0.9600 ?
C16 H16C . 0.9600 ?
C17 C18 . 1.533(3) ?
C17 C22 . 1.538(3) ?
C18 C19 . 1.522(4) ?
C18 H18A . 0.9700 ?
C18 H18B . 0.9700 ?
C19 C20 . 1.520(4) ?
C19 H19A . 0.9700 ?
C19 H19B . 0.9700 ?
C20 C21 . 1.507(4) ?
C20 H20A . 0.9700 ?
C20 H20B . 0.9700 ?
C21 C22 . 1.529(4) ?
C21 H21A . 0.9700 ?
C21 H21B . 0.9700 ?
C22 H22A . 0.9700 ?
C22 H22B . 0.9700 ?

loop_
_geom_hbond_atom_site_label_D
_geom_hbond_atom_site_label_H
_geom_hbond_atom_site_label_A
_geom_hbond_site_symmetry_A
_geom_hbond_distance_DH
_geom_hbond_distance_HA
_geom_hbond_distance_DA
_geom_hbond_angle_DHA
_geom_hbond_publ_flag
O3 H3 O2 2_746 0.76(3) 1.94(3) 2.695(3) 170(3) yes
